data_1514666
loop_
_publ_author_name
'Maekawa, Takehisa'
'Segawa, Yasutomo'
'Itami, Kenichiro'

_publ_section_title
;
 C--H activation route to dibenzo[a,e]pentalenes: annulation of
 arylacetylenes promoted by PdCl2--AgOTf--o-chloranil
;
_journal_issue 6
_journal_name_full 'Chemical Science'
_journal_page_first 2369
_journal_paper_doi 10.1039/c3sc50585e
_journal_volume 4
_journal_year 2013
_chemical_formula_sum 'C28 H18'
_chemical_formula_weight 354.42
_chemical_name_systematic
;
?
;
_space_group_IT_number 15
_symmetry_cell_setting monoclinic
_symmetry_space_group_name_Hall '-C 2yc'
_symmetry_space_group_name_H-M 'C 1 2/c 1'
_atom_sites_solution_hydrogens geom
_atom_sites_solution_primary direct
_atom_sites_solution_secondary difmap
_audit_creation_method SHELXL-97
_cell_angle_alpha 90.00
_cell_angle_beta 122.671(5)
_cell_angle_gamma 90.00
_cell_formula_units_Z 4
_cell_length_a 23.095(10)
_cell_length_b 4.8656(17)
_cell_length_c 18.761(8)
_cell_measurement_reflns_used 1579
_cell_measurement_temperature 103(2)
_cell_measurement_theta_max 25.3295
_cell_measurement_theta_min 3.5428
_cell_volume 1774.6(12)
_computing_cell_refinement 'RIGAKU CrystalClear'
_computing_data_collection 'RIGAKU CrystalClear'
_computing_data_reduction 'RIGAKU CrystalClear'
_computing_molecular_graphics ORTEP-III
_computing_structure_refinement 'SHELXL-97 (Sheldrick, 1997)'
_computing_structure_solution SIR-97
_diffrn_ambient_temperature 103(2)
_diffrn_measured_fraction_theta_full 0.996
_diffrn_measured_fraction_theta_max 0.996
_diffrn_measurement_device_type
;
Saturn70 CCD (4x4 bin mode) with MicroMax-007
;
_diffrn_radiation_monochromator graphite
_diffrn_radiation_source 'fine-focus sealed tube'
_diffrn_radiation_type MoK\a
_diffrn_radiation_wavelength 0.71070
_diffrn_reflns_av_R_equivalents 0.0356
_diffrn_reflns_av_sigmaI/netI 0.0385
_diffrn_reflns_limit_h_max 20
_diffrn_reflns_limit_h_min -27
_diffrn_reflns_limit_k_max 5
_diffrn_reflns_limit_k_min -5
_diffrn_reflns_limit_l_max 22
_diffrn_reflns_limit_l_min -22
_diffrn_reflns_number 5444
_diffrn_reflns_theta_full 25.00
_diffrn_reflns_theta_max 25.00
_diffrn_reflns_theta_min 3.54
_exptl_absorpt_coefficient_mu 0.075
_exptl_absorpt_correction_T_max 0.9963
_exptl_absorpt_correction_T_min 0.9851
_exptl_absorpt_correction_type multi-scan
_exptl_absorpt_process_details 'Jacobson, R. (1998) Private communication'
_exptl_crystal_colour Red
_exptl_crystal_density_diffrn 1.327
_exptl_crystal_density_method 'not measured'
_exptl_crystal_description Block
_exptl_crystal_F_000 744
_exptl_crystal_size_max 0.20
_exptl_crystal_size_mid 0.05
_exptl_crystal_size_min 0.05
_refine_diff_density_max 0.723
_refine_diff_density_min -0.251
_refine_diff_density_rms 0.054
_refine_ls_extinction_method none
_refine_ls_goodness_of_fit_ref 1.124
_refine_ls_hydrogen_treatment constr
_refine_ls_matrix_type full
_refine_ls_number_parameters 164
_refine_ls_number_reflns 1550
_refine_ls_number_restraints 0
_refine_ls_restrained_S_all 1.124
_refine_ls_R_factor_all 0.0790
_refine_ls_R_factor_gt 0.0645
_refine_ls_shift/su_max 0.000
_refine_ls_shift/su_mean 0.000
_refine_ls_structure_factor_coef Fsqd
_refine_ls_weighting_details 'calc w=1/[\s^2^(Fo^2^)+(0.0806P)^2^+2.5251P] where P=(Fo^2^+2Fc^2^)/3'
_refine_ls_weighting_scheme calc
_refine_ls_wR_factor_gt 0.1576
_refine_ls_wR_factor_ref 0.1690
_reflns_number_gt 1239
_reflns_number_total 1550
_reflns_threshold_expression >2sigma(I)
_cod_data_source_file c3sc50585e.txt
_cod_data_source_block 2a
_cod_depositor_comments
;
The following automatic conversions were performed:

'_exptl_absorpt_correction_type' value 'Multi-scan' changed to
'multi-scan' according to
/usr/data/users/saulius/automatic-downloads/retrospective/RSC/lib/dictionaries/cif_core.dic
dictionary named 'cif_core.dic' version 2.4.2 from 2011-04-26.

Automatic conversion script
Id: cif_fix_values 2281 2013-09-26 08:29:07Z andrius 
;
_cod_original_cell_volume 1774.7(13)
_cod_original_sg_symbol_H-M C2/c
_cod_database_code 1514666

loop_
_symmetry_equiv_pos_as_xyz
'x, y, z'
'-x, y, -z+1/2'
'x+1/2, y+1/2, z'
'-x+1/2, y+1/2, -z+1/2'
'-x, -y, -z'
'x, -y, z-1/2'
'-x+1/2, -y+1/2, -z'
'x+1/2, -y+1/2, z-1/2'

loop_
_atom_site_label
_atom_site_type_symbol
_atom_site_fract_x
_atom_site_fract_y
_atom_site_fract_z
_atom_site_U_iso_or_equiv
_atom_site_adp_type
_atom_site_occupancy
_atom_site_symmetry_multiplicity
_atom_site_calc_flag
_atom_site_refinement_flags
_atom_site_disorder_assembly
_atom_site_disorder_group
C1 C 0.20654(12) 0.0151(5) 0.05869(15) 0.0252(6) Uani 1 1 d . . .
C2 C 0.27577(13) -0.0055(5) 0.08347(14) 0.0245(6) Uani 1 1 d . . .
C3 C 0.32049(12) -0.1868(5) 0.14768(15) 0.0259(6) Uani 1 1 d . . .
H1 H 0.3671 -0.2031 0.1641 0.031 Uiso 1 1 calc R . .
C4 C 0.29467(12) -0.3441(5) 0.18731(14) 0.0233(6) Uani 1 1 d . . .
H2 H 0.3240 -0.4699 0.2308 0.028 Uiso 1 1 calc R . .
C5 C 0.22695(12) -0.3174(5) 0.16351(14) 0.0231(6) Uani 1 1 d . . .
H3 H 0.2104 -0.4235 0.1914 0.028 Uiso 1 1 calc R . .
C6 C 0.18245(13) -0.1369(5) 0.09909(15) 0.0252(6) Uani 1 1 d . . .
H4 H 0.1360 -0.1194 0.0834 0.030 Uiso 1 1 calc R . .
C7 C 0.16924(12) 0.2144(5) -0.01331(15) 0.0250(6) Uani 1 1 d . A .
C8 C 0.21653(11) 0.3108(5) -0.02787(14) 0.0236(6) Uani 1 1 d . . .
C9 C 0.09469(12) 0.2745(5) -0.06044(15) 0.0255(6) Uani 1 1 d . . .
C10 C 0.0679(2) 0.5440(10) -0.0889(3) 0.0248(12) Uani 0.504(4) 1 d P A 1
H5 H 0.0987 0.6923 -0.0766 0.030 Uiso 0.504(4) 1 calc PR A 1
C11 C -0.0026(2) 0.5935(9) -0.1342(3) 0.0236(11) Uani 0.504(4) 1 d P A 1
H6 H -0.0199 0.7740 -0.1530 0.028 Uiso 0.504(4) 1 calc PR A 1
C12 C -0.04720(12) 0.3775(5) -0.15156(15) 0.0248(6) Uani 1 1 d . . .
H7 H -0.0950 0.4128 -0.1783 0.030 Uiso 0.504(4) 1 calc PR A 1
H8 H -0.0952 0.4132 -0.1831 0.030 Uiso 0.496(4) 1 calc PR A 2
C13 C -0.0236(2) 0.1146(10) -0.1308(3) 0.0261(12) Uani 0.504(4) 1 d P A 1
H9 H -0.0551 -0.0334 -0.1469 0.031 Uiso 0.504(4) 1 calc PR A 1
C14 C 0.0466(2) 0.0634(10) -0.0862(3) 0.0275(12) Uani 0.504(4) 1 d P A 1
H10 H 0.0623 -0.1211 -0.0727 0.033 Uiso 0.504(4) 1 calc PR A 1
C15 C 0.0576(2) 0.2800(10) -0.1459(3) 0.0249(12) Uani 0.496(4) 1 d P A 2
H11 H 0.0799 0.2506 -0.1755 0.030 Uiso 0.496(4) 1 calc PR A 2
C16 C -0.0129(2) 0.3283(10) -0.1910(3) 0.0255(12) Uani 0.496(4) 1 d P A 2
H12 H -0.0380 0.3271 -0.2511 0.031 Uiso 0.496(4) 1 calc PR A 2
C17 C -0.0080(2) 0.3732(9) -0.0606(3) 0.0235(12) Uani 0.496(4) 1 d P A 2
H13 H -0.0303 0.4061 -0.0312 0.028 Uiso 0.496(4) 1 calc PR A 2
C18 C 0.0621(2) 0.3215(10) -0.0155(3) 0.0233(12) Uani 0.496(4) 1 d P A 2
H14 H 0.0879 0.3176 0.0446 0.028 Uiso 0.496(4) 1 calc PR A 2

loop_
_atom_site_aniso_label
_atom_site_aniso_U_11
_atom_site_aniso_U_22
_atom_site_aniso_U_33
_atom_site_aniso_U_23
_atom_site_aniso_U_13
_atom_site_aniso_U_12
C1 0.0306(13) 0.0173(13) 0.0249(13) -0.0020(10) 0.0132(11) 0.0017(10)
C2 0.0426(15) 0.0144(12) 0.0234(12) -0.0040(9) 0.0223(11) -0.0057(10)
C3 0.0275(13) 0.0230(13) 0.0290(13) -0.0072(10) 0.0165(11) -0.0051(10)
C4 0.0274(13) 0.0171(12) 0.0227(12) -0.0003(9) 0.0118(10) -0.0015(9)
C5 0.0291(13) 0.0183(12) 0.0227(12) -0.0005(9) 0.0145(11) -0.0028(10)
C6 0.0286(13) 0.0200(13) 0.0247(12) -0.0008(10) 0.0130(11) 0.0006(10)
C7 0.0270(13) 0.0203(13) 0.0273(13) -0.0037(10) 0.0144(11) -0.0020(10)
C8 0.0230(12) 0.0231(13) 0.0241(12) -0.0099(10) 0.0124(10) -0.0036(10)
C9 0.0198(12) 0.0241(13) 0.0307(14) -0.0047(10) 0.0124(11) 0.0000(10)
C10 0.023(2) 0.029(3) 0.028(3) -0.009(2) 0.017(2) -0.009(2)
C11 0.025(2) 0.020(3) 0.025(3) -0.0023(19) 0.014(2) 0.002(2)
C12 0.0181(12) 0.0243(14) 0.0289(13) 0.0023(10) 0.0106(10) 0.0022(10)
C13 0.023(2) 0.023(3) 0.027(3) 0.001(2) 0.011(2) -0.0042(19)
C14 0.023(2) 0.023(3) 0.031(3) -0.001(2) 0.011(2) 0.003(2)
C15 0.032(3) 0.019(3) 0.031(3) -0.003(2) 0.022(2) -0.005(2)
C16 0.030(3) 0.020(3) 0.023(2) 0.0024(19) 0.011(2) -0.002(2)
C17 0.020(2) 0.022(3) 0.031(3) 0.001(2) 0.016(2) -0.0035(19)
C18 0.021(2) 0.021(3) 0.025(2) -0.0013(19) 0.011(2) 0.0000(19)

loop_
_atom_type_symbol
_atom_type_description
_atom_type_scat_dispersion_real
_atom_type_scat_dispersion_imag
_atom_type_scat_source
C C 0.0033 0.0016 'International Tables Vol C Tables 4.2.6.8 and 6.1.1.4'
H H 0.0000 0.0000 'International Tables Vol C Tables 4.2.6.8 and 6.1.1.4'

loop_
_geom_angle_atom_site_label_1
_geom_angle_atom_site_label_2
_geom_angle_atom_site_label_3
_geom_angle
_geom_angle_site_symmetry_1
_geom_angle_site_symmetry_3
C6 C1 C2 120.4(2) . .
C6 C1 C7 129.7(2) . .
C2 C1 C7 110.0(2) . .
C3 C2 C1 120.6(2) . .
C3 C2 C8 133.9(2) . 7
C1 C2 C8 105.5(2) . 7
C2 C3 C4 118.2(2) . .
C2 C3 H1 120.9 . .
C4 C3 H1 120.9 . .
C5 C4 C3 120.5(2) . .
C5 C4 H2 119.7 . .
C3 C4 H2 119.7 . .
C4 C5 C6 121.0(2) . .
C4 C5 H3 119.5 . .
C6 C5 H3 119.5 . .
C1 C6 C5 119.2(2) . .
C1 C6 H4 120.4 . .
C5 C6 H4 120.4 . .
C8 C7 C9 128.3(2) . .
C8 C7 C1 105.9(2) . .
C9 C7 C1 125.7(2) . .
C7 C8 C8 112.3(3) . 7
C7 C8 C2 141.4(2) . 7
C8 C8 C2 106.4(2) 7 7
C15 C9 C14 74.2(3) . .
C15 C9 C18 120.1(3) . .
C14 C9 C18 75.2(3) . .
C15 C9 C10 70.6(3) . .
C14 C9 C10 116.4(3) . .
C18 C9 C10 79.1(3) . .
C15 C9 C7 120.1(3) . .
C14 C9 C7 121.0(3) . .
C18 C9 C7 119.8(3) . .
C10 C9 C7 122.4(3) . .
C11 C10 C9 121.1(4) . .
C11 C10 H5 119.4 . .
C9 C10 H5 119.4 . .
C12 C11 C10 119.3(4) . .
C12 C11 H6 120.3 . .
C10 C11 H6 120.3 . .
C13 C12 C16 74.3(3) . .
C13 C12 C11 121.0(3) . .
C16 C12 C11 71.6(3) . .
C13 C12 C17 75.5(3) . .
C16 C12 C17 117.6(3) . .
C11 C12 C17 79.6(3) . .
C13 C12 H7 119.5 . .
C16 C12 H7 126.5 . .
C11 C12 H7 119.5 . .
C17 C12 H7 116.0 . .
C13 C12 H8 120.2 . .
C16 C12 H8 121.2 . .
C11 C12 H8 118.6 . .
C17 C12 H8 121.2 . .
H7 C12 H8 5.3 . .
C12 C13 C14 119.9(4) . .
C12 C13 H9 120.1 . .
C14 C13 H9 120.1 . .
C13 C14 C9 122.0(4) . .
C13 C14 H10 119.0 . .
C9 C14 H10 119.0 . .
C9 C15 C16 120.6(4) . .
C9 C15 H11 119.7 . .
C16 C15 H11 119.7 . .
C12 C16 C15 122.1(4) . .
C12 C16 H12 118.9 . .
C15 C16 H12 118.9 . .
C18 C17 C12 120.5(4) . .
C18 C17 H13 119.8 . .
C12 C17 H13 119.8 . .
C17 C18 C9 119.1(4) . .
C17 C18 H14 120.5 . .
C9 C18 H14 120.5 . .

loop_
_geom_bond_atom_site_label_1
_geom_bond_atom_site_label_2
_geom_bond_distance
_geom_bond_site_symmetry_2
C1 C6 1.373(3) .
C1 C2 1.407(3) .
C1 C7 1.500(3) .
C2 C3 1.397(3) .
C2 C8 1.489(3) 7
C3 C4 1.405(3) .
C3 H1 0.9500 .
C4 C5 1.381(3) .
C4 H2 0.9500 .
C5 C6 1.395(3) .
C5 H3 0.9500 .
C6 H4 0.9500 .
C7 C8 1.345(3) .
C7 C9 1.479(3) .
C8 C8 1.445(5) 7
C8 C2 1.489(3) 7
C9 C15 1.350(5) .
C9 C14 1.394(5) .
C9 C18 1.419(5) .
C9 C10 1.425(6) .
C10 C11 1.392(6) .
C10 H5 0.9500 .
C11 C12 1.382(5) .
C11 H6 0.9500 .
C12 C13 1.362(5) .
C12 C16 1.365(5) .
C12 C17 1.436(5) .
C12 H7 0.9500 .
C12 H8 0.9500 .
C13 C14 1.387(7) .
C13 H9 0.9500 .
C14 H10 0.9500 .
C15 C16 1.391(7) .
C15 H11 0.9500 .
C16 H12 0.9500 .
C17 C18 1.385(6) .
C17 H13 0.9500 .
C18 H14 0.9500 .

loop_
_geom_torsion_atom_site_label_1
_geom_torsion_atom_site_label_2
_geom_torsion_atom_site_label_3
_geom_torsion_atom_site_label_4
_geom_torsion
_geom_torsion_site_symmetry_1
_geom_torsion_site_symmetry_4
C6 C1 C2 C3 2.0(3) . .
C7 C1 C2 C3 -177.7(2) . .
C6 C1 C2 C8 -178.9(2) . 7
C7 C1 C2 C8 1.4(3) . 7
C1 C2 C3 C4 -0.8(3) . .
C8 C2 C3 C4 -179.7(2) 7 .
C2 C3 C4 C5 -0.5(3) . .
C3 C4 C5 C6 0.8(3) . .
C2 C1 C6 C5 -1.7(3) . .
C7 C1 C6 C5 177.9(2) . .
C4 C5 C6 C1 0.3(3) . .
C6 C1 C7 C8 178.9(2) . .
C2 C1 C7 C8 -1.5(3) . .
C6 C1 C7 C9 -4.5(4) . .
C2 C1 C7 C9 175.2(2) . .
C9 C7 C8 C8 -175.6(2) . 7
C1 C7 C8 C8 1.0(3) . 7
C9 C7 C8 C2 4.2(5) . 7
C1 C7 C8 C2 -179.2(3) . 7
C8 C7 C9 C15 43.1(4) . .
C1 C7 C9 C15 -132.8(3) . .
C8 C7 C9 C14 132.0(3) . .
C1 C7 C9 C14 -43.9(4) . .
C8 C7 C9 C18 -138.0(3) . .
C1 C7 C9 C18 46.1(4) . .
C8 C7 C9 C10 -41.9(4) . .
C1 C7 C9 C10 142.1(3) . .
C15 C9 C10 C11 65.0(4) . .
C14 C9 C10 C11 4.8(6) . .
C18 C9 C10 C11 -62.5(4) . .
C7 C9 C10 C11 179.0(3) . .
C9 C10 C11 C12 0.3(6) . .
C10 C11 C12 C13 -5.2(6) . .
C10 C11 C12 C16 -63.1(4) . .
C10 C11 C12 C17 60.7(4) . .
C16 C12 C13 C14 61.4(5) . .
C11 C12 C13 C14 4.8(6) . .
C17 C12 C13 C14 -63.3(5) . .
C12 C13 C14 C9 0.7(7) . .
C15 C9 C14 C13 -63.7(5) . .
C18 C9 C14 C13 64.2(5) . .
C10 C9 C14 C13 -5.4(6) . .
C7 C9 C14 C13 -179.6(4) . .
C14 C9 C15 C16 61.1(4) . .
C18 C9 C15 C16 -0.8(6) . .
C10 C9 C15 C16 -65.0(4) . .
C7 C9 C15 C16 178.1(3) . .
C13 C12 C16 C15 -64.9(5) . .
C11 C12 C16 C15 66.1(5) . .
C17 C12 C16 C15 -1.1(6) . .
C9 C15 C16 C12 1.4(7) . .
C13 C12 C17 C18 63.4(5) . .
C16 C12 C17 C18 0.2(6) . .
C11 C12 C17 C18 -62.6(4) . .
C12 C17 C18 C9 0.4(6) . .
C15 C9 C18 C17 -0.1(6) . .
C14 C9 C18 C17 -61.5(4) . .
C10 C9 C18 C17 59.8(4) . .
C7 C9 C18 C17 -179.0(3) . .
